data_4122734
loop_
_publ_author_name
'Kanady, Jacob S.'
'Lin, Po-Heng'
'Carsch, Kurtis M.'
'Nielsen, Robert J.'
'Takase, Michael K.'
'Goddard, 3rd, William A'
'Agapie, Theodor'

_publ_section_title
;
 Toward Models for the Full Oxygen-Evolving Complex of Photosystem II by
 Ligand Coordination To Lower the Symmetry of the Mn3CaO4 Cubane:
 Demonstration That Electronic Effects Facilitate Binding of a Fifth
 Metal.
;
_journal_issue 41
_journal_name_full 'Journal of the American Chemical Society'
_journal_page_first 14373
_journal_paper_doi 10.1021/ja508160x
_journal_volume 136
_journal_year 2014
_chemical_formula_sum 'C74 H71 Ag Ca Cl3.5 F3 Mn3 N10 O14.5 S'
_chemical_formula_weight 1858.31
_chemical_name_systematic
; 
 ? 
;
_space_group_crystal_system monoclinic
_space_group_IT_number 15
_space_group_name_Hall '-I 2ya'
_space_group_name_H-M_alt 'I 1 2/a 1'
_symmetry_space_group_name_Hall '-I 2ya'
_symmetry_space_group_name_H-M 'I 1 2/a 1'
_atom_sites_solution_hydrogens geom
_atom_sites_solution_primary direct
_atom_sites_solution_secondary difmap
_audit_creation_method SHELXL-2014
_cell_angle_alpha 90
_cell_angle_beta 119.365(3)
_cell_angle_gamma 90
_cell_formula_units_Z 8
_cell_length_a 31.574(4)
_cell_length_b 17.923(2)
_cell_length_c 32.134(6)
_cell_measurement_reflns_used 9811
_cell_measurement_temperature 100(2)
_cell_measurement_theta_max 22.99
_cell_measurement_theta_min 2.24
_cell_volume 15848(4)
_computing_cell_refinement 'SAINT v8.34A (Bruker-AXS, 2013)'
_computing_data_collection 'APEX2 v2014.5-0 (Bruker-AXS, 2014)'
_computing_data_reduction 'SAINT v8.34A (Bruker-AXS, 2013)'
_computing_molecular_graphics 'Bruker SHELXTL'
_computing_publication_material 'Bruker SHELXTL'
_computing_structure_refinement 'SHELXL-2014 (Sheldrick, 2014)'
_computing_structure_solution 'SHELXS-2013/1 (Sheldrick, 2008)'
_diffrn_ambient_temperature 100(2)
_diffrn_detector_area_resol_mean 8.33
_diffrn_measured_fraction_theta_full 0.379
_diffrn_measured_fraction_theta_max 0.999
_diffrn_measurement_device_type 'Bruker APEX-II CCD'
_diffrn_measurement_method '\f and \w scans'
_diffrn_radiation_type MoK\a
_diffrn_radiation_wavelength 0.71073
_diffrn_reflns_av_R_equivalents 0.1393
_diffrn_reflns_av_unetI/netI 0.0592
_diffrn_reflns_Laue_measured_fraction_full 0.379
_diffrn_reflns_Laue_measured_fraction_max 0.999
_diffrn_reflns_limit_h_max 27
_diffrn_reflns_limit_h_min -27
_diffrn_reflns_limit_k_max 15
_diffrn_reflns_limit_k_min -15
_diffrn_reflns_limit_l_max 27
_diffrn_reflns_limit_l_min -27
_diffrn_reflns_number 72101
_diffrn_reflns_point_group_measured_fraction_full 0.379
_diffrn_reflns_point_group_measured_fraction_max 0.999
_diffrn_reflns_theta_full 25.242
_diffrn_reflns_theta_max 17.999
_diffrn_reflns_theta_min 1.349
_diffrn_source 'fine-focus sealed tube'
_exptl_absorpt_coefficient_mu 0.996
_exptl_absorpt_correction_T_max 0.7449
_exptl_absorpt_correction_T_min 0.5264
_exptl_absorpt_correction_type multi-scan
_exptl_absorpt_process_details 'SADABS (Sheldrick, 2009)'
_exptl_crystal_colour brown
_exptl_crystal_density_diffrn 1.558
_exptl_crystal_density_method 'not measured'
_exptl_crystal_description block
_exptl_crystal_F_000 7564
_exptl_crystal_size_max 0.200
_exptl_crystal_size_mid 0.150
_exptl_crystal_size_min 0.100
_refine_diff_density_max 2.677
_refine_diff_density_min -1.312
_refine_diff_density_rms 0.223
_refine_ls_extinction_method none
_refine_ls_goodness_of_fit_ref 2.111
_refine_ls_hydrogen_treatment constr
_refine_ls_matrix_type full
_refine_ls_number_parameters 1008
_refine_ls_number_reflns 5438
_refine_ls_number_restraints 2530
_refine_ls_restrained_S_all 1.800
_refine_ls_R_factor_all 0.2258
_refine_ls_R_factor_gt 0.1667
_refine_ls_shift/su_max 0.000
_refine_ls_shift/su_mean 0.000
_refine_ls_structure_factor_coef Fsqd
_refine_ls_weighting_details 'w=1/[\s^2^(Fo^2^)+(0.2000P)^2^] where P=(Fo^2^+2Fc^2^)/3'
_refine_ls_weighting_scheme calc
_refine_ls_wR_factor_gt 0.4213
_refine_ls_wR_factor_ref 0.4924
_reflns_Friedel_coverage 0.000
_reflns_number_gt 3484
_reflns_number_total 5438
_reflns_threshold_expression 'I > 2\s(I)'
_cod_data_source_file ja508160x_si_003.cif
_cod_data_source_block a13245_sq
_cod_depositor_comments 'Adding full bibliography for 4122734--4122736.cif.'
_cod_original_cell_volume 15849(4)
_cod_original_formula_sum 'C74 H71 Ag Ca Cl3.50 F3 Mn3 N10 O14.50 S'
_cod_database_code 4122734
_shelx_space_group_comment
; 
The symmetry employed for this shelxl refinement is uniquely defined 
by the following loop, which should always be used as a source of 
symmetry information in preference to the above space-group names. 
They are only intended as comments. 
;
_shelx_estimated_absorpt_t_min 0.826
_shelx_estimated_absorpt_t_max 0.907
_shelxl_version_number 2014-3

loop_
_space_group_symop_operation_xyz
'x, y, z'
'-x+1/2, y, -z'
'x+1/2, y+1/2, z+1/2'
'-x+1, y+1/2, -z+1/2'
'-x, -y, -z'
'x-1/2, -y, z'
'-x+1/2, -y+1/2, -z+1/2'
'x, -y+1/2, z+1/2'

loop_
_atom_site_label
_atom_site_type_symbol
_atom_site_fract_x
_atom_site_fract_y
_atom_site_fract_z
_atom_site_U_iso_or_equiv
_atom_site_adp_type
_atom_site_occupancy
_atom_site_site_symmetry_order
_atom_site_calc_flag
_atom_site_refinement_flags_posn
_atom_site_refinement_flags_adp
_atom_site_refinement_flags_occupancy
_atom_site_disorder_assembly
_atom_site_disorder_group
Ag1 Ag 0.47074(10) 0.7297(2) 0.69319(11) 0.1273(16) Uani 1 1 d . U . . .
Mn1 Mn 0.54188(14) 0.7830(3) 0.56802(14) 0.0662(14) Uani 1 1 d . U . . .
O1 O 0.5003(5) 0.8319(10) 0.5810(6) 0.0683(19) Uani 1 1 d . U . . .
Mn2 Mn 0.52290(13) 0.8063(3) 0.64393(15) 0.0705(14) Uani 1 1 d . U . . .
O2 O 0.4899(6) 0.7153(11) 0.6282(6) 0.0789(19) Uani 1 1 d . U . . .
Mn3 Mn 0.53331(14) 0.6582(3) 0.61733(16) 0.0754(15) Uani 1 1 d . U . . .
O3 O 0.5073(6) 0.6929(10) 0.5555(6) 0.0736(19) Uani 1 1 d . U . . .
O4 O 0.5684(6) 0.7508(10) 0.6321(6) 0.0662(19) Uani 1 1 d . U . . .
Ca1 Ca 0.43122(19) 0.7408(4) 0.5484(2) 0.0810(18) Uani 1 1 d . U . . .
C1 C 0.6752(8) 0.8122(17) 0.6721(9) 0.062(4) Uani 1 1 d . U . . .
C2 C 0.6641(8) 0.8208(17) 0.7101(9) 0.063(4) Uani 1 1 d . U . . .
H2 H 0.6597 0.8696 0.7189 0.075 Uiso 1 1 calc R U . . .
C3 C 0.6596(9) 0.7600(18) 0.7342(9) 0.065(4) Uani 1 1 d . U . . .
C4 C 0.6680(9) 0.6907(18) 0.7230(9) 0.067(5) Uani 1 1 d . U . . .
H4 H 0.6694 0.6502 0.7427 0.080 Uiso 1 1 calc R U . . .
C5 C 0.6749(8) 0.6751(17) 0.6824(9) 0.064(4) Uani 1 1 d . U . . .
C6 C 0.6801(8) 0.7412(16) 0.6595(9) 0.062(4) Uani 1 1 d . U . . .
H6 H 0.6874 0.7349 0.6343 0.074 Uiso 1 1 calc R U . . .
O11 O 0.5844(5) 0.8670(10) 0.5837(6) 0.066(3) Uani 1 1 d . U . . .
C11 C 0.6175(9) 0.8683(17) 0.5655(9) 0.070(3) Uani 1 1 d . U . . .
C12 C 0.6662(9) 0.9043(18) 0.6062(10) 0.077(4) Uani 1 1 d . U . . .
C13 C 0.6849(10) 0.9666(19) 0.5939(11) 0.089(7) Uani 1 1 d . U . . .
H13 H 0.6701 0.9830 0.5617 0.107 Uiso 1 1 calc R U . . .
C14 C 0.7244(11) 1.003(2) 0.6284(11) 0.104(8) Uani 1 1 d . U . . .
H14 H 0.7384 1.0440 0.6204 0.125 Uiso 1 1 calc R U . . .
C15 C 0.7432(10) 0.9809(19) 0.6746(11) 0.094(7) Uani 1 1 d . U . . .
H15 H 0.7692 1.0081 0.6993 0.113 Uiso 1 1 calc R U . . .
C16 C 0.7254(10) 0.9204(18) 0.6859(11) 0.087(7) Uani 1 1 d . U . . .
H16 H 0.7406 0.9048 0.7183 0.104 Uiso 1 1 calc R U . . .
C17 C 0.6866(9) 0.8809(17) 0.6529(10) 0.067(5) Uani 1 1 d . U . . .
C41 C 0.6254(9) 0.7902(18) 0.5536(9) 0.070(4) Uani 1 1 d . U . . .
C42 C 0.6623(10) 0.7695(18) 0.5446(9) 0.075(5) Uani 1 1 d . U . . .
H42 H 0.6837 0.8060 0.5439 0.090 Uiso 1 1 calc R U . . .
C43 C 0.6678(11) 0.6960(19) 0.5368(10) 0.080(5) Uani 1 1 d . U . . .
H43 H 0.6944 0.6809 0.5329 0.096 Uiso 1 1 calc R U . . .
C44 C 0.6357(10) 0.6457(19) 0.5347(10) 0.079(5) Uani 1 1 d . U . . .
H44 H 0.6391 0.5946 0.5289 0.095 Uiso 1 1 calc R U . . .
C45 C 0.5974(10) 0.6685(18) 0.5410(10) 0.075(5) Uani 1 1 d . U . . .
H45 H 0.5733 0.6330 0.5366 0.090 Uiso 1 1 calc R U . . .
N1 N 0.5927(7) 0.7382(14) 0.5530(7) 0.068(3) Uani 1 1 d . U . . .
C46 C 0.5957(9) 0.9150(17) 0.5219(10) 0.072(4) Uani 1 1 d . U . . .
C47 C 0.5634(9) 0.9714(16) 0.5149(10) 0.067(5) Uani 1 1 d . U . . .
H47 H 0.5543 0.9807 0.5386 0.080 Uiso 1 1 calc R U . . .
C48 C 0.5444(9) 1.0136(17) 0.4754(10) 0.070(6) Uani 1 1 d . U . . .
H48 H 0.5238 1.0543 0.4726 0.085 Uiso 1 1 calc R U . . .
C49 C 0.5539(9) 0.9992(18) 0.4398(10) 0.079(6) Uani 1 1 d . U . . .
H49 H 0.5396 1.0273 0.4110 0.095 Uiso 1 1 calc R U . . .
C50 C 0.5851(10) 0.9421(19) 0.4474(11) 0.087(6) Uani 1 1 d . U . . .
H50 H 0.5921 0.9302 0.4226 0.104 Uiso 1 1 calc R U . . .
N4 N 0.6063(8) 0.9022(15) 0.4865(8) 0.083(5) Uani 1 1 d . U . . .
O12 O 0.5536(6) 0.7826(12) 0.7100(7) 0.083(2) Uani 1 1 d . U . . .
C21 C 0.5737(10) 0.840(2) 0.7451(10) 0.089(3) Uani 1 1 d . U . . .
C22 C 0.6215(11) 0.806(2) 0.7876(10) 0.091(5) Uani 1 1 d . U . . .
C23 C 0.6272(12) 0.806(2) 0.8325(11) 0.115(7) Uani 1 1 d . U . . .
H23 H 0.6033 0.8288 0.8381 0.137 Uiso 1 1 calc R U . . .
C24 C 0.6659(13) 0.774(2) 0.8685(12) 0.121(8) Uani 1 1 d . U . . .
H24 H 0.6714 0.7826 0.8999 0.145 Uiso 1 1 calc R U . . .
C25 C 0.6972(12) 0.732(2) 0.8633(11) 0.110(7) Uani 1 1 d . U . . .
H25 H 0.7206 0.7026 0.8889 0.132 Uiso 1 1 calc R U . . .
C26 C 0.6945(10) 0.7320(18) 0.8188(10) 0.084(6) Uani 1 1 d . U . . .
H26 H 0.7190 0.7075 0.8149 0.100 Uiso 1 1 calc R U . . .
C27 C 0.6570(10) 0.7669(18) 0.7805(10) 0.075(5) Uani 1 1 d . U . . .
C51 C 0.5839(10) 0.9020(19) 0.7216(10) 0.081(4) Uani 1 1 d . U . . .
C52 C 0.6175(11) 0.962(2) 0.7477(11) 0.102(6) Uani 1 1 d . U . . .
H52 H 0.6334 0.9636 0.7816 0.122 Uiso 1 1 calc R U . . .
C53 C 0.6260(10) 1.018(2) 0.7210(11) 0.096(6) Uani 1 1 d . U . . .
H53 H 0.6473 1.0589 0.7368 0.116 Uiso 1 1 calc R U . . .
C54 C 0.6035(10) 1.0130(19) 0.6739(10) 0.088(6) Uani 1 1 d . U . . .
H54 H 0.6097 1.0501 0.6564 0.106 Uiso 1 1 calc R U . . .
C55 C 0.5712(9) 0.9557(17) 0.6485(10) 0.072(5) Uani 1 1 d . U . . .
H55 H 0.5553 0.9538 0.6146 0.086 Uiso 1 1 calc R U . . .
N2 N 0.5634(7) 0.9019(14) 0.6745(8) 0.070(3) Uani 1 1 d . U . . .
C56 C 0.5361(13) 0.865(3) 0.7601(12) 0.112(4) Uani 1 1 d . U . . .
C57 C 0.5405(14) 0.928(3) 0.7817(13) 0.121(6) Uani 1 1 d . U . . .
H57 H 0.5650 0.9609 0.7830 0.146 Uiso 1 1 calc R U . . .
C58 C 0.5168(14) 0.953(3) 0.8009(13) 0.130(6) Uani 1 1 d . U . . .
H58 H 0.5244 0.9981 0.8187 0.156 Uiso 1 1 calc R U . . .
C59 C 0.4778(15) 0.906(3) 0.7932(14) 0.138(6) Uani 1 1 d . U . . .
H59 H 0.4555 0.9203 0.8037 0.165 Uiso 1 1 calc R U . . .
C60 C 0.4728(14) 0.839(3) 0.7699(13) 0.129(5) Uani 1 1 d . U . . .
H60 H 0.4462 0.8079 0.7644 0.155 Uiso 1 1 calc R U . . .
N5 N 0.5018(11) 0.816(2) 0.7553(9) 0.117(4) Uani 1 1 d . U . . .
O13 O 0.5824(5) 0.6056(11) 0.6130(6) 0.072(3) Uani 1 1 d . U . . .
C31 C 0.6024(10) 0.5440(17) 0.6422(11) 0.077(3) Uani 1 1 d . U . . .
C32 C 0.6590(10) 0.5388(19) 0.6547(10) 0.077(4) Uani 1 1 d . U . . .
C33 C 0.6764(10) 0.4723(19) 0.6483(11) 0.094(6) Uani 1 1 d . U . . .
H33 H 0.6564 0.4292 0.6405 0.113 Uiso 1 1 calc R U . . .
C34 C 0.7243(11) 0.466(2) 0.6530(12) 0.100(7) Uani 1 1 d . U . . .
H34 H 0.7355 0.4209 0.6459 0.121 Uiso 1 1 calc R U . . .
C35 C 0.7530(11) 0.5313(18) 0.6692(11) 0.091(6) Uani 1 1 d . U . . .
H35 H 0.7855 0.5301 0.6750 0.110 Uiso 1 1 calc R U . . .
C36 C 0.7349(9) 0.5967(19) 0.6768(10) 0.080(6) Uani 1 1 d . U . . .
H36 H 0.7541 0.6407 0.6853 0.097 Uiso 1 1 calc R U . . .
C37 C 0.6860(9) 0.5993(18) 0.6719(9) 0.071(4) Uani 1 1 d . U . . .
C61 C 0.5993(10) 0.5509(18) 0.6856(10) 0.076(4) Uani 1 1 d . U . . .
C62 C 0.6260(9) 0.5083(18) 0.7243(10) 0.080(5) Uani 1 1 d . U . . .
H62 H 0.6453 0.4688 0.7228 0.096 Uiso 1 1 calc R U . . .
C63 C 0.6250(10) 0.5234(18) 0.7694(11) 0.086(6) Uani 1 1 d . U . . .
H63 H 0.6441 0.4955 0.7977 0.103 Uiso 1 1 calc R U . . .
C64 C 0.5944(10) 0.5810(18) 0.7677(11) 0.086(6) Uani 1 1 d . U . . .
H64 H 0.5923 0.5937 0.7954 0.103 Uiso 1 1 calc R U . . .
C65 C 0.5672(9) 0.6190(17) 0.7255(10) 0.072(5) Uani 1 1 d . U . . .
H65 H 0.5460 0.6575 0.7244 0.086 Uiso 1 1 calc R U . . .
N3 N 0.5698(7) 0.6034(14) 0.6863(8) 0.072(3) Uani 1 1 d . U . . .
C66 C 0.5762(10) 0.4735(18) 0.6134(12) 0.084(5) Uani 1 1 d . U . . .
C67 C 0.5568(9) 0.4728(18) 0.5643(11) 0.080(6) Uani 1 1 d . U . . .
H67 H 0.5597 0.5155 0.5484 0.096 Uiso 1 1 calc R U . . .
C68 C 0.5325(10) 0.4085(19) 0.5377(12) 0.089(6) Uani 1 1 d . U . . .
H68 H 0.5234 0.4030 0.5050 0.107 Uiso 1 1 calc R U . . .
C69 C 0.5232(10) 0.357(2) 0.5611(12) 0.090(7) Uani 1 1 d . U . . .
H69 H 0.5031 0.3155 0.5445 0.108 Uiso 1 1 calc R U . . .
C70 C 0.5440(12) 0.363(2) 0.6127(12) 0.105(7) Uani 1 1 d . U . . .
H70 H 0.5382 0.3239 0.6289 0.126 Uiso 1 1 calc R U . . .
N6 N 0.5703(9) 0.4199(16) 0.6382(9) 0.091(6) Uani 1 1 d . U . . .
O14 O 0.4279(6) 0.7864(11) 0.4808(6) 0.082(3) Uani 1 1 d . U . . .
C71 C 0.4613(10) 0.8119(16) 0.4745(10) 0.070(4) Uani 1 1 d . U . . .
C72 C 0.4444(9) 0.8504(18) 0.4243(9) 0.084(8) Uani 1 1 d . U . . .
H72A H 0.4212 0.8179 0.3988 0.126 Uiso 1 1 calc R U . . .
H72B H 0.4727 0.8587 0.4201 0.126 Uiso 1 1 calc R U . . .
H72C H 0.4289 0.8983 0.4231 0.126 Uiso 1 1 calc R U . . .
O15 O 0.5064(6) 0.8129(10) 0.5005(6) 0.069(3) Uani 1 1 d . U . . .
O16 O 0.4690(6) 0.8542(11) 0.6441(6) 0.078(2) Uani 1 1 d . U . . .
N7 N 0.4250(7) 0.8376(14) 0.6024(8) 0.078(3) Uani 1 1 d . U . . .
C73 C 0.3836(11) 0.9123(19) 0.6366(11) 0.094(8) Uani 1 1 d . U . . .
H73A H 0.3878 0.8817 0.6636 0.141 Uiso 1 1 calc R U . . .
H73B H 0.3520 0.9373 0.6223 0.141 Uiso 1 1 calc R U . . .
H73C H 0.4095 0.9497 0.6477 0.141 Uiso 1 1 calc R U . . .
C74 C 0.3860(9) 0.8632(19) 0.5997(10) 0.082(5) Uani 1 1 d . U . . .
C75 C 0.3394(9) 0.835(2) 0.5569(11) 0.092(5) Uani 1 1 d . U . . .
H75A H 0.3264 0.7938 0.5680 0.110 Uiso 1 1 calc R U . . .
H75B H 0.3153 0.8757 0.5458 0.110 Uiso 1 1 calc R U . . .
N8 N 0.3431(8) 0.8079(16) 0.5164(9) 0.091(3) Uani 1 1 d . U . . .
C76 C 0.3459(10) 0.8764(19) 0.4907(12) 0.100(6) Uani 1 1 d . U . . .
H76A H 0.3374 0.8631 0.4579 0.151 Uiso 1 1 calc R U . . .
H76B H 0.3790 0.8965 0.5073 0.151 Uiso 1 1 calc R U . . .
H76C H 0.3231 0.9140 0.4900 0.151 Uiso 1 1 calc R U . . .
C77 C 0.3047(10) 0.770(2) 0.4814(12) 0.101(5) Uani 1 1 d . U . . .
H77A H 0.3051 0.7743 0.4509 0.121 Uiso 1 1 calc R U . . .
H77B H 0.2739 0.7917 0.4769 0.121 Uiso 1 1 calc R U . . .
C78 C 0.3079(10) 0.694(2) 0.4947(13) 0.108(5) Uani 1 1 d . U . . .
H78A H 0.2789 0.6678 0.4696 0.130 Uiso 1 1 calc R U . . .
H78B H 0.3058 0.6913 0.5245 0.130 Uiso 1 1 calc R U . . .
N9 N 0.3529(8) 0.6497(17) 0.5030(10) 0.100(4) Uani 1 1 d . U . . .
C79 C 0.3553(11) 0.635(2) 0.4587(12) 0.114(6) Uani 1 1 d . U . . .
H79A H 0.3891 0.6397 0.4655 0.171 Uiso 1 1 calc R U . . .
H79B H 0.3352 0.6717 0.4342 0.171 Uiso 1 1 calc R U . . .
H79C H 0.3434 0.5848 0.4471 0.171 Uiso 1 1 calc R U . . .
C80 C 0.3568(10) 0.580(2) 0.5255(12) 0.104(5) Uani 1 1 d . U . . .
H80A H 0.3366 0.5435 0.5006 0.125 Uiso 1 1 calc R U . . .
H80B H 0.3429 0.5858 0.5470 0.125 Uiso 1 1 calc R U . . .
C81 C 0.4101(10) 0.548(2) 0.5554(12) 0.098(6) Uani 1 1 d . U . . .
N10 N 0.4422(8) 0.6005(15) 0.5669(9) 0.087(3) Uani 1 1 d . U . . .
C82 C 0.4185(12) 0.473(2) 0.5714(14) 0.135(13) Uani 1 1 d . U . . .
H82A H 0.4533 0.4622 0.5862 0.202 Uiso 1 1 calc R U . . .
H82B H 0.4004 0.4397 0.5443 0.202 Uiso 1 1 calc R U . . .
H82C H 0.4076 0.4661 0.5949 0.202 Uiso 1 1 calc R U . . .
O17 O 0.4901(6) 0.5749(11) 0.5980(7) 0.083(3) Uani 1 1 d . U . . .
O1T O 0.4150(11) 0.644(2) 0.6950(12) 0.196(6) Uani 1 1 d . U . . .
O2T O 0.3762(13) 0.674(2) 0.6156(13) 0.211(9) Uani 1 1 d . U . . .
O3T O 0.3499(13) 0.560(3) 0.6454(14) 0.223(9) Uani 1 1 d . U . . .
S1T S 0.3704(6) 0.6337(13) 0.6537(6) 0.205(5) Uani 1 1 d . U . . .
C1T C 0.334(2) 0.680(5) 0.657(2) 0.210(6) Uani 1 1 d . U . . .
F1T F 0.3203(11) 0.660(2) 0.6951(12) 0.223(8) Uani 1 1 d . U . . .
F2T F 0.3400(12) 0.761(2) 0.6733(13) 0.226(8) Uani 1 1 d . U . . .
F3T F 0.2886(11) 0.691(2) 0.6201(13) 0.231(8) Uani 1 1 d . U . . .
C1S C 0.515(2) 0.145(3) 0.691(2) 0.28(2) Uiso 1 1 d D U . . .
H1S1 H 0.5232 0.1706 0.7217 0.339 Uiso 1 1 calc R U . . .
H1S2 H 0.5451 0.1417 0.6887 0.339 Uiso 1 1 calc R U . . .
Cl1S Cl 0.4915(13) 0.0576(18) 0.6893(12) 0.387(16) Uiso 1 1 d D U . . .
Cl2S Cl 0.4705(13) 0.1935(16) 0.6433(12) 0.372(14) Uiso 1 1 d D U . . .
C2S C 0.2973(19) 1.1257(16) 0.537(2) 0.245(12) Uani 1 1 d D U . . .
H2S1 H 0.3237 1.1273 0.5288 0.294 Uiso 1 1 calc R U . . .
H2S2 H 0.3107 1.1402 0.5709 0.294 Uiso 1 1 calc R U . . .
Cl3S Cl 0.2500 1.1849(12) 0.5000 0.161(6) Uani 1 2 d DS TU P . .
Cl4S Cl 0.2718(10) 1.0372(13) 0.5270(9) 0.328(11) Uani 1 1 d D U . . .
O1U O 0.734(2) 0.572(3) 0.493(2) 0.156(17) Uani 0.5 1 d D U P A -1
C1U C 0.767(4) 0.557(5) 0.542(3) 0.156(19) Uani 0.5 1 d D U P A -1
H1U1 H 0.7872 0.5142 0.5422 0.187 Uiso 0.5 1 calc R U P A -1
H1U2 H 0.7474 0.5380 0.5561 0.187 Uiso 0.5 1 calc R U P A -1
C2U C 0.802(3) 0.613(4) 0.577(3) 0.16(2) Uani 0.5 1 d D U P A -1
H2U1 H 0.8210 0.5902 0.6081 0.244 Uiso 0.5 1 calc R U P A -1
H2U2 H 0.8235 0.6314 0.5652 0.244 Uiso 0.5 1 calc R U P A -1
H2U3 H 0.7833 0.6554 0.5792 0.244 Uiso 0.5 1 calc R U P A -1
C3U C 0.743(4) 0.515(4) 0.467(3) 0.162(18) Uani 0.5 1 d D U P A -1
H3U1 H 0.7213 0.4727 0.4634 0.194 Uiso 0.5 1 calc R U P A -1
H3U2 H 0.7767 0.4972 0.4886 0.194 Uiso 0.5 1 calc R U P A -1
C4U C 0.739(3) 0.529(5) 0.419(3) 0.17(2) Uani 0.5 1 d D U P A -1
H4U1 H 0.7466 0.4837 0.4075 0.249 Uiso 0.5 1 calc R U P A -1
H4U2 H 0.7053 0.5445 0.3965 0.249 Uiso 0.5 1 calc R U P A -1
H4U3 H 0.7612 0.5692 0.4218 0.249 Uiso 0.5 1 calc R U P A -1

loop_
_atom_site_aniso_label
_atom_site_aniso_U_11
_atom_site_aniso_U_22
_atom_site_aniso_U_33
_atom_site_aniso_U_23
_atom_site_aniso_U_13
_atom_site_aniso_U_12
Ag1 0.053(2) 0.205(4) 0.124(3) 0.065(2) 0.0433(18) 0.0285(18)
Mn1 0.020(2) 0.099(3) 0.054(2) 0.004(2) -0.0016(19) 0.0074(18)
O1 0.023(4) 0.101(4) 0.056(3) 0.005(3) 0.000(3) 0.009(3)
Mn2 0.019(2) 0.110(3) 0.059(2) 0.0125(19) 0.0003(18) 0.0124(18)
O2 0.017(4) 0.111(4) 0.080(3) 0.020(3) 0.001(3) 0.009(3)
Mn3 0.021(2) 0.102(3) 0.073(3) 0.012(2) -0.0010(19) 0.0049(18)
O3 0.023(4) 0.096(4) 0.069(4) 0.005(3) -0.002(3) 0.005(3)
O4 0.018(4) 0.099(4) 0.057(4) 0.008(3) -0.001(3) 0.007(3)
Ca1 0.018(2) 0.117(4) 0.077(3) 0.007(3) -0.001(2) 0.006(2)
C1 0.011(9) 0.100(7) 0.050(8) 0.007(6) -0.005(7) 0.006(7)
C2 0.008(10) 0.104(9) 0.047(8) 0.009(7) -0.009(7) 0.009(8)
C3 0.019(9) 0.103(9) 0.046(7) 0.009(6) -0.005(6) 0.009(8)
C4 0.021(11) 0.104(9) 0.049(9) 0.011(7) -0.003(8) 0.013(8)
C5 0.018(9) 0.099(7) 0.048(9) 0.009(6) -0.005(7) 0.010(6)
C6 0.007(10) 0.101(7) 0.047(9) 0.009(7) -0.009(8) 0.008(7)
O11 0.021(5) 0.099(5) 0.051(6) 0.008(4) -0.003(4) 0.007(4)
C11 0.024(6) 0.105(6) 0.057(6) 0.012(5) 0.002(4) 0.008(4)
C12 0.027(6) 0.112(9) 0.063(6) 0.017(6) 0.000(5) 0.000(6)
C13 0.031(10) 0.128(11) 0.070(9) 0.027(8) -0.005(8) -0.008(8)
C14 0.047(12) 0.138(13) 0.075(10) 0.033(9) -0.011(9) -0.022(10)
C15 0.036(11) 0.125(13) 0.073(9) 0.030(9) -0.011(9) -0.013(9)
C16 0.037(10) 0.115(12) 0.067(8) 0.020(8) -0.006(7) -0.011(9)
C17 0.017(8) 0.104(8) 0.060(6) 0.012(6) 0.002(5) 0.006(7)
C41 0.023(7) 0.109(7) 0.051(9) 0.015(6) -0.002(6) 0.016(5)
C42 0.033(8) 0.112(10) 0.061(12) 0.025(9) 0.009(8) 0.023(7)
C43 0.043(10) 0.114(11) 0.067(13) 0.022(10) 0.014(9) 0.024(8)
C44 0.046(10) 0.110(10) 0.068(12) 0.018(9) 0.017(10) 0.024(7)
C45 0.041(10) 0.106(7) 0.061(12) 0.008(8) 0.011(9) 0.016(6)
N1 0.023(5) 0.102(6) 0.049(7) 0.009(5) -0.005(5) 0.014(4)
C46 0.026(9) 0.105(9) 0.061(7) 0.015(6) 0.003(5) 0.006(7)
C47 0.019(10) 0.098(11) 0.063(10) 0.017(8) 0.004(8) -0.001(8)
C48 0.018(10) 0.106(12) 0.064(10) 0.020(9) 0.002(9) 0.001(9)
C49 0.028(12) 0.122(14) 0.066(10) 0.027(9) 0.007(9) 0.012(9)
C50 0.042(12) 0.131(14) 0.066(9) 0.026(9) 0.011(9) 0.022(10)
N4 0.038(10) 0.128(13) 0.063(8) 0.023(8) 0.009(8) 0.021(9)
O12 0.036(5) 0.131(6) 0.060(3) 0.022(3) 0.007(3) 0.024(4)
C21 0.050(5) 0.141(7) 0.057(4) 0.020(4) 0.011(4) 0.039(4)
C22 0.049(7) 0.150(11) 0.054(5) 0.019(6) 0.008(4) 0.039(7)
C23 0.067(11) 0.201(17) 0.056(6) 0.026(8) 0.015(6) 0.063(11)
C24 0.075(12) 0.211(18) 0.054(7) 0.026(9) 0.015(7) 0.069(12)
C25 0.065(12) 0.190(18) 0.052(7) 0.028(9) 0.011(8) 0.058(12)
C26 0.045(10) 0.132(15) 0.047(7) 0.015(9) 0.002(7) 0.030(10)
C27 0.034(8) 0.117(11) 0.049(7) 0.013(6) 0.002(6) 0.019(8)
C51 0.037(8) 0.129(7) 0.046(5) 0.006(4) -0.002(5) 0.026(6)
C52 0.052(11) 0.138(10) 0.054(8) 0.009(7) -0.021(8) 0.020(8)
C53 0.043(12) 0.128(11) 0.060(9) 0.006(8) -0.020(9) 0.019(9)
C54 0.032(12) 0.118(10) 0.060(9) 0.009(8) -0.020(9) 0.012(8)
C55 0.019(11) 0.107(9) 0.053(8) 0.012(7) -0.011(8) 0.020(7)
N2 0.019(6) 0.111(5) 0.049(5) 0.008(4) -0.007(5) 0.022(5)
C56 0.074(7) 0.181(10) 0.080(9) 0.050(6) 0.038(6) 0.071(5)
C57 0.092(12) 0.189(11) 0.089(12) 0.045(8) 0.049(10) 0.078(8)
C58 0.104(14) 0.204(13) 0.095(13) 0.057(9) 0.059(11) 0.089(9)
C59 0.093(13) 0.216(14) 0.109(13) 0.079(9) 0.053(11) 0.095(10)
C60 0.077(10) 0.207(13) 0.105(11) 0.089(8) 0.046(9) 0.087(9)
N5 0.070(9) 0.196(10) 0.081(7) 0.073(6) 0.035(7) 0.071(6)
O13 0.023(5) 0.098(5) 0.063(6) 0.006(4) -0.004(5) 0.005(4)
C31 0.033(6) 0.098(6) 0.068(6) 0.008(5) 0.000(5) 0.009(4)
C32 0.033(5) 0.099(8) 0.068(10) 0.005(7) -0.001(6) 0.012(4)
C33 0.039(8) 0.106(9) 0.098(14) -0.010(9) 0.004(9) 0.012(6)
C34 0.041(9) 0.112(11) 0.110(15) -0.019(11) 0.007(10) 0.012(7)
C35 0.037(9) 0.112(12) 0.093(15) -0.016(11) 0.007(10) 0.012(7)
C36 0.030(7) 0.108(11) 0.074(13) -0.010(10) 0.002(8) 0.010(7)
C37 0.029(7) 0.100(7) 0.056(10) 0.007(7) -0.002(7) 0.013(6)
C61 0.030(8) 0.097(8) 0.069(6) 0.010(5) 0.000(6) 0.005(6)
C62 0.036(11) 0.101(11) 0.072(7) 0.014(7) 0.002(7) 0.006(8)
C63 0.049(12) 0.108(14) 0.076(7) 0.016(8) 0.011(8) 0.001(9)
C64 0.048(12) 0.110(14) 0.079(6) 0.013(8) 0.016(8) 0.000(9)
C65 0.026(10) 0.093(12) 0.077(6) 0.006(7) 0.009(7) -0.016(8)
N3 0.022(7) 0.096(6) 0.072(4) 0.009(4) 0.002(4) -0.001(5)
C66 0.037(9) 0.099(6) 0.082(8) 0.001(6) 0.004(7) 0.007(7)
C67 0.028(12) 0.101(11) 0.082(8) -0.005(7) 0.005(8) 0.007(9)
C68 0.035(12) 0.103(13) 0.089(10) -0.005(8) -0.001(9) 0.003(10)
C69 0.039(12) 0.100(12) 0.093(11) -0.002(9) 0.003(10) 0.007(10)
C70 0.072(14) 0.104(10) 0.094(11) -0.002(9) 0.007(10) -0.008(9)
N6 0.050(11) 0.103(9) 0.088(9) 0.001(8) 0.008(9) -0.003(8)
O14 0.028(5) 0.114(9) 0.066(3) 0.004(4) -0.005(3) 0.012(5)
C71 0.028(5) 0.090(10) 0.058(3) -0.004(5) -0.005(4) 0.013(5)
C72 0.038(12) 0.113(19) 0.063(7) 0.008(9) -0.004(7) 0.022(12)
O15 0.030(5) 0.092(8) 0.053(4) 0.000(4) -0.003(3) 0.010(5)
O16 0.021(4) 0.127(5) 0.063(5) 0.009(4) 0.002(4) 0.016(4)
N7 0.021(4) 0.121(7) 0.066(5) 0.017(5) 0.001(4) 0.015(4)
C73 0.049(14) 0.128(18) 0.085(12) 0.010(12) 0.018(10) 0.017(13)
C74 0.021(5) 0.128(12) 0.073(8) 0.017(8) 0.005(5) 0.016(6)
C75 0.022(5) 0.138(12) 0.083(8) 0.011(7) 0.002(5) 0.015(7)
N8 0.020(3) 0.140(7) 0.077(7) 0.012(6) -0.004(3) 0.013(4)
C76 0.040(12) 0.139(11) 0.092(13) 0.022(9) 0.010(11) 0.024(7)
C77 0.023(5) 0.152(9) 0.085(9) 0.006(7) -0.007(6) 0.010(5)
C78 0.023(5) 0.152(9) 0.101(12) 0.008(8) -0.009(7) -0.001(5)
N9 0.026(4) 0.135(7) 0.096(8) 0.003(5) -0.003(4) -0.005(4)
C79 0.060(14) 0.142(17) 0.105(10) -0.013(8) 0.014(10) -0.027(11)
C80 0.032(5) 0.133(8) 0.102(11) 0.002(8) -0.002(7) -0.010(5)
C81 0.031(6) 0.125(6) 0.100(13) 0.009(7) 0.003(7) -0.010(5)
N10 0.027(4) 0.117(4) 0.088(8) 0.008(4) 0.005(5) -0.002(3)
C82 0.062(15) 0.125(8) 0.13(2) 0.019(11) -0.017(16) -0.017(8)
O17 0.028(4) 0.110(4) 0.080(7) 0.010(4) 0.001(4) -0.002(3)
O1T 0.105(8) 0.306(14) 0.174(11) 0.062(9) 0.065(7) -0.042(9)
O2T 0.150(17) 0.26(2) 0.178(13) 0.054(14) 0.048(12) -0.024(15)
O3T 0.129(16) 0.263(14) 0.22(2) 0.065(12) 0.040(14) -0.027(10)
S1T 0.119(8) 0.267(13) 0.185(11) 0.055(9) 0.039(8) -0.032(7)
C1T 0.115(10) 0.272(15) 0.196(13) 0.049(12) 0.039(9) -0.033(10)
F1T 0.146(16) 0.28(2) 0.214(15) 0.048(14) 0.064(13) -0.025(15)
F2T 0.156(17) 0.273(15) 0.208(19) 0.044(13) 0.056(14) -0.031(12)
F3T 0.125(11) 0.30(2) 0.206(14) 0.046(14) 0.031(11) -0.017(12)
C2S 0.182(18) 0.276(19) 0.23(2) 0.029(13) 0.064(16) 0.032(10)
Cl3S 0.109(12) 0.260(17) 0.133(13) 0.000 0.076(10) 0.000
Cl4S 0.27(2) 0.281(18) 0.33(2) 0.052(13) 0.071(17) 0.011(12)
O1U 0.15(4) 0.11(3) 0.22(4) -0.02(3) 0.11(4) 0.00(3)
C1U 0.15(4) 0.11(3) 0.22(4) -0.03(3) 0.11(4) 0.00(3)
C2U 0.16(4) 0.11(4) 0.23(4) -0.03(4) 0.10(4) 0.01(3)
C3U 0.16(4) 0.12(3) 0.22(4) -0.03(3) 0.11(4) 0.01(3)
C4U 0.17(5) 0.12(4) 0.23(4) -0.02(3) 0.11(4) 0.02(4)

loop_
_atom_type_symbol
_atom_type_description
_atom_type_scat_dispersion_real
_atom_type_scat_dispersion_imag
_atom_type_scat_source
C C 0.0033 0.0016 'International Tables Vol C Tables 4.2.6.8 and 6.1.1.4'
H H 0.0000 0.0000 'International Tables Vol C Tables 4.2.6.8 and 6.1.1.4'
N N 0.0061 0.0033 'International Tables Vol C Tables 4.2.6.8 and 6.1.1.4'
O O 0.0106 0.0060 'International Tables Vol C Tables 4.2.6.8 and 6.1.1.4'
F F 0.0171 0.0103 'International Tables Vol C Tables 4.2.6.8 and 6.1.1.4'
S S 0.1246 0.1234 'International Tables Vol C Tables 4.2.6.8 and 6.1.1.4'
Ca Ca 0.2262 0.3064 'International Tables Vol C Tables 4.2.6.8 and 6.1.1.4'
Mn Mn 0.3368 0.7283 'International Tables Vol C Tables 4.2.6.8 and 6.1.1.4'
Ag Ag -0.8971 1.1015 'International Tables Vol C Tables 4.2.6.8 and 6.1.1.4'
Cl Cl 0.1484 0.1585 'International Tables Vol C Tables 4.2.6.8 and 6.1.1.4'

loop_
_geom_angle_atom_site_label_1
_geom_angle_atom_site_label_2
_geom_angle_atom_site_label_3
_geom_angle
_geom_angle_site_symmetry_1
N5 Ag1 O1T 114.7(12) .
N5 Ag1 O2 128.6(9) .
O1T Ag1 O2 116.7(11) .
N5 Ag1 O12 67.6(9) .
O1T Ag1 O12 158.0(10) .
O2 Ag1 O12 64.5(6) .
N5 Ag1 Mn2 92.2(8) .
O1T Ag1 Mn2 152.7(9) .
O2 Ag1 Mn2 36.9(5) .
O12 Ag1 Mn2 37.6(4) .
O1 Mn1 O3 93.2(8) .
O1 Mn1 O4 83.1(8) .
O3 Mn1 O4 82.6(8) .
O1 Mn1 O11 93.1(8) .
O3 Mn1 O11 172.6(7) .
O4 Mn1 O11 94.3(7) .
O1 Mn1 O15 92.1(7) .
O3 Mn1 O15 92.4(8) .
O4 Mn1 O15 172.8(7) .
O11 Mn1 O15 91.3(7) .
O1 Mn1 N1 173.7(10) .
O3 Mn1 N1 93.0(9) .
O4 Mn1 N1 99.0(8) .
O11 Mn1 N1 80.9(9) .
O15 Mn1 N1 86.3(8) .
O1 Mn1 Mn2 39.9(5) .
O3 Mn1 Mn2 87.9(6) .
O4 Mn1 Mn2 43.2(5) .
O11 Mn1 Mn2 94.3(6) .
O15 Mn1 Mn2 131.9(5) .
N1 Mn1 Mn2 141.8(6) .
O1 Mn1 Mn3 88.5(6) .
O3 Mn1 Mn3 40.1(5) .
O4 Mn1 Mn3 42.5(6) .
O11 Mn1 Mn3 136.2(5) .
O15 Mn1 Mn3 132.4(6) .
N1 Mn1 Mn3 97.1(7) .
Mn2 Mn1 Mn3 60.81(16) .
O1 Mn1 Ca1 48.1(6) .
O3 Mn1 Ca1 46.9(6) .
O4 Mn1 Ca1 90.0(5) .
O11 Mn1 Ca1 140.1(6) .
O15 Mn1 Ca1 82.9(5) .
N1 Mn1 Ca1 137.5(7) .
Mn2 Mn1 Ca1 63.02(16) .
Mn3 Mn1 Ca1 62.94(16) .
Mn1 O1 Mn2 101.6(8) .
Mn1 O1 Ca1 99.9(8) .
Mn2 O1 Ca1 94.9(7) .
O1 Mn2 O2 93.2(8) .
O1 Mn2 O12 173.2(8) .
O2 Mn2 O12 91.0(9) .
O1 Mn2 O16 91.5(7) .
O2 Mn2 O16 90.7(8) .
O12 Mn2 O16 93.7(8) .
O1 Mn2 O4 80.6(7) .
O2 Mn2 O4 82.4(8) .
O12 Mn2 O4 94.8(8) .
O16 Mn2 O4 169.2(8) .
O1 Mn2 N2 97.5(9) .
O2 Mn2 N2 169.2(9) .
O12 Mn2 N2 78.3(9) .
O16 Mn2 N2 88.3(8) .
O4 Mn2 N2 100.0(8) .
O1 Mn2 Mn1 38.5(5) .
O2 Mn2 Mn1 87.9(6) .
O12 Mn2 Mn1 136.6(6) .
O16 Mn2 Mn1 129.7(6) .
O4 Mn2 Mn1 42.1(5) .
N2 Mn2 Mn1 100.9(7) .
O1 Mn2 Mn3 86.7(6) .
O2 Mn2 Mn3 40.4(6) .
O12 Mn2 Mn3 93.2(7) .
O16 Mn2 Mn3 130.7(6) .
O4 Mn2 Mn3 42.0(5) .
N2 Mn2 Mn3 140.8(6) .
Mn1 Mn2 Mn3 59.89(16) .
O1 Mn2 Ag1 130.8(5) .
O2 Mn2 Ag1 52.2(6) .
O12 Mn2 Ag1 55.9(6) .
O16 Mn2 Ag1 60.1(6) .
O4 Mn2 Ag1 120.2(6) .
N2 Mn2 Ag1 118.8(7) .
Mn1 Mn2 Ag1 140.1(2) .
Mn3 Mn2 Ag1 84.79(17) .
O1 Mn2 Ca1 50.6(6) .
O2 Mn2 Ca1 46.0(5) .
O12 Mn2 Ca1 135.1(7) .
O16 Mn2 Ca1 77.4(6) .
O4 Mn2 Ca1 91.9(5) .
N2 Mn2 Ca1 143.7(6) .
Mn1 Mn2 Ca1 66.16(16) .
Mn3 Mn2 Ca1 63.87(17) .
Ag1 Mn2 Ca1 82.62(17) .
Mn2 O2 Mn3 99.5(8) .
Mn2 O2 Ca1 99.3(8) .
Mn3 O2 Ca1 99.2(8) .
Mn2 O2 Ag1 90.9(8) .
Mn3 O2 Ag1 136.3(9) .
Ca1 O2 Ag1 121.0(7) .
O3 Mn3 O13 92.1(8) .
O3 Mn3 O2 92.1(8) .
O13 Mn3 O2 173.4(8) .
O3 Mn3 O17 92.5(8) .
O13 Mn3 O17 93.9(8) .
O2 Mn3 O17 90.9(8) .
O3 Mn3 O4 82.7(8) .
O13 Mn3 O4 93.1(8) .
O2 Mn3 O4 82.4(8) .
O17 Mn3 O4 171.6(8) .
O3 Mn3 N3 170.4(9) .
O13 Mn3 N3 78.7(9) .
O2 Mn3 N3 97.3(9) .
O17 Mn3 N3 85.2(8) .
O4 Mn3 N3 100.7(8) .
O3 Mn3 Mn1 41.0(6) .
O13 Mn3 Mn1 92.6(6) .
O2 Mn3 Mn1 87.2(6) .
O17 Mn3 Mn1 133.3(6) .
O4 Mn3 Mn1 41.7(5) .
N3 Mn3 Mn1 141.4(6) .
O3 Mn3 Mn2 87.3(6) .
O13 Mn3 Mn2 135.1(6) .
O2 Mn3 Mn2 40.1(6) .
O17 Mn3 Mn2 130.9(6) .
O4 Mn3 Mn2 42.3(5) .
N3 Mn3 Mn2 101.3(7) .
Mn1 Mn3 Mn2 59.30(16) .
O3 Mn3 Ca1 48.8(6) .
O13 Mn3 Ca1 139.5(6) .
O2 Mn3 Ca1 45.9(5) .
O17 Mn3 Ca1 79.8(6) .
O4 Mn3 Ca1 92.0(5) .
N3 Mn3 Ca1 139.3(7) .
Mn1 Mn3 Ca1 65.93(17) .
Mn2 Mn3 Ca1 63.75(17) .
Mn3 O3 Mn1 98.9(8) .
Mn3 O3 Ca1 96.7(8) .
Mn1 O3 Ca1 99.2(8) .
Mn1 O4 Mn3 95.8(8) .
Mn1 O4 Mn2 94.7(7) .
Mn3 O4 Mn2 95.7(8) .
O14 Ca1 O2 138.8(7) .
O14 Ca1 O3 78.4(7) .
O2 Ca1 O3 67.7(6) .
O14 Ca1 O1 77.7(6) .
O2 Ca1 O1 67.2(6) .
O3 Ca1 O1 64.9(6) .
O14 Ca1 N7 115.2(8) .
O2 Ca1 N7 70.8(7) .
O3 Ca1 N7 125.3(7) .
O1 Ca1 N7 67.2(7) .
O14 Ca1 N10 120.7(8) .
O2 Ca1 N10 67.3(7) .
O3 Ca1 N10 67.8(7) .
O1 Ca1 N10 123.4(6) .
N7 Ca1 N10 124.1(8) .
O14 Ca1 N9 95.7(8) .
O2 Ca1 N9 119.4(8) .
O3 Ca1 N9 115.6(8) .
O1 Ca1 N9 173.2(8) .
N7 Ca1 N9 115.1(8) .
N10 Ca1 N9 61.3(8) .
O14 Ca1 N8 85.4(8) .
O2 Ca1 N8 127.5(8) .
O3 Ca1 N8 163.8(8) .
O1 Ca1 N8 112.8(7) .
N7 Ca1 N8 63.1(7) .
N10 Ca1 N8 121.1(8) .
N9 Ca1 N8 64.6(8) .
O14 Ca1 C71 17.4(6) .
O2 Ca1 C71 121.3(7) .
O3 Ca1 C71 65.0(7) .
O1 Ca1 C71 62.6(6) .
N7 Ca1 C71 112.6(8) .
N10 Ca1 C71 120.2(8) .
N9 Ca1 C71 111.2(8) .
N8 Ca1 C71 99.3(8) .
O14 Ca1 Mn2 112.1(5) .
O2 Ca1 Mn2 34.7(5) .
O3 Ca1 Mn2 70.0(4) .
O1 Ca1 Mn2 34.6(4) .
N7 Ca1 Mn2 55.6(5) .
N10 Ca1 Mn2 100.4(5) .
N9 Ca1 Mn2 152.1(7) .
N8 Ca1 Mn2 118.1(6) .
C71 Ca1 Mn2 96.1(5) .
O14 Ca1 Mn3 112.4(5) .
O2 Ca1 Mn3 34.9(5) .
O3 Ca1 Mn3 34.5(4) .
O1 Ca1 Mn3 69.0(4) .
N7 Ca1 Mn3 103.4(5) .
N10 Ca1 Mn3 54.4(5) .
N9 Ca1 Mn3 115.6(6) .
N8 Ca1 Mn3 161.6(6) .
C71 Ca1 Mn3 97.5(5) .
Mn2 Ca1 Mn3 52.39(15) .
O14 Ca1 Mn1 69.5(5) .
O2 Ca1 Mn1 69.2(5) .
O3 Ca1 Mn1 34.0(4) .
O1 Ca1 Mn1 32.0(4) .
N7 Ca1 Mn1 98.2(5) .
N10 Ca1 Mn1 99.8(5) .
N9 Ca1 Mn1 146.7(7) .
N8 Ca1 Mn1 139.0(6) .
C71 Ca1 Mn1 52.1(5) .
Mn2 Ca1 Mn1 50.83(13) .
Mn3 Ca1 Mn1 51.13(14) .
C6 C1 C2 118(3) .
C6 C1 C17 124(3) .
C2 C1 C17 118(3) .
C3 C2 C1 122(3) .
C3 C2 H2 119.1 .
C1 C2 H2 119.1 .
C4 C3 C2 119(3) .
C4 C3 C27 116(3) .
C2 C3 C27 123(3) .
C3 C4 C5 123(3) .
C3 C4 H4 118.3 .
C5 C4 H4 118.3 .
C6 C5 C4 114(3) .
C6 C5 C37 122(3) .
C4 C5 C37 123(3) .
C1 C6 C5 124(3) .
C1 C6 H6 118.2 .
C5 C6 H6 118.2 .
C11 O11 Mn1 117.8(17) .
O11 C11 C46 108(2) .
O11 C11 C41 109(2) .
C46 C11 C41 110(2) .
O11 C11 C12 106(2) .
C46 C11 C12 111(2) .
C41 C11 C12 112(2) .
C17 C12 C13 121(3) .
C17 C12 C11 121(3) .
C13 C12 C11 117(2) .
C14 C13 C12 120(3) .
C14 C13 H13 120.1 .
C12 C13 H13 120.1 .
C15 C14 C13 119(3) .
C15 C14 H14 120.7 .
C13 C14 H14 120.7 .
C16 C15 C14 121(3) .
C16 C15 H15 119.5 .
C14 C15 H15 119.5 .
C15 C16 C17 123(3) .
C15 C16 H16 118.6 .
C17 C16 H16 118.6 .
C16 C17 C12 117(3) .
C16 C17 C1 114(2) .
C12 C17 C1 128(3) .
N1 C41 C42 121(3) .
N1 C41 C11 115(2) .
C42 C41 C11 124(3) .
C43 C42 C41 120(3) .
C43 C42 H42 120.2 .
C41 C42 H42 120.2 .
C44 C43 C42 120(3) .
C44 C43 H43 120.0 .
C42 C43 H43 120.0 .
C43 C44 C45 119(3) .
C43 C44 H44 120.4 .
C45 C44 H44 120.4 .
N1 C45 C44 123(3) .
N1 C45 H45 118.4 .
C44 C45 H45 118.4 .
C45 N1 C41 117(2) .
C45 N1 Mn1 130(2) .
C41 N1 Mn1 113(2) .
N4 C46 C47 117(3) .
N4 C46 C11 120(3) .
C47 C46 C11 122(3) .
C48 C47 C46 122(3) .
C48 C47 H47 119.2 .
C46 C47 H47 119.2 .
C47 C48 C49 121(3) .
C47 C48 H48 119.5 .
C49 C48 H48 119.5 .
C48 C49 C50 116(3) .
C48 C49 H49 122.0 .
C50 C49 H49 122.0 .
N4 C50 C49 125(3) .
N4 C50 H50 117.6 .
C49 C50 H50 117.6 .
C50 N4 C46 120(3) .
C21 O12 Mn2 120.8(19) .
C21 O12 Ag1 116.3(17) .
Mn2 O12 Ag1 86.5(7) .
O12 C21 C51 105(2) .
O12 C21 C56 110(3) .
C51 C21 C56 110(3) .
O12 C21 C22 106(3) .
C51 C21 C22 112(3) .
C56 C21 C22 113(2) .
C23 C22 C27 117(3) .
C23 C22 C21 120(3) .
C27 C22 C21 123(3) .
C24 C23 C22 121(3) .
C24 C23 H23 119.7 .
C22 C23 H23 119.7 .
C25 C24 C23 124(3) .
C25 C24 H24 117.9 .
C23 C24 H24 117.9 .
C24 C25 C26 117(3) .
C24 C25 H25 121.4 .
C26 C25 H25 121.4 .
C27 C26 C25 121(3) .
C27 C26 H26 119.5 .
C25 C26 H26 119.5 .
C26 C27 C22 119(3) .
C26 C27 C3 114(3) .
C22 C27 C3 128(2) .
N2 C51 C52 118(3) .
N2 C51 C21 119(3) .
C52 C51 C21 123(3) .
C53 C52 C51 118(3) .
C53 C52 H52 120.9 .
C51 C52 H52 120.9 .
C54 C53 C52 119(3) .
C54 C53 H53 120.7 .
C52 C53 H53 120.7 .
C53 C54 C55 124(3) .
C53 C54 H54 118.2 .
C55 C54 H54 118.2 .
N2 C55 C54 117(3) .
N2 C55 H55 121.4 .
C54 C55 H55 121.4 .
C51 N2 C55 124(3) .
C51 N2 Mn2 113(2) .
C55 N2 Mn2 122.9(19) .
C57 C56 N5 120(4) .
C57 C56 C21 121(4) .
N5 C56 C21 118(4) .
C58 C57 C56 129(5) .
C58 C57 H57 115.5 .
C56 C57 H57 115.5 .
C57 C58 C59 113(5) .
C57 C58 H58 123.6 .
C59 C58 H58 123.6 .
C60 C59 C58 118(4) .
C60 C59 H59 121.0 .
C58 C59 H59 121.0 .
N5 C60 C59 124(5) .
N5 C60 H60 117.8 .
C59 C60 H60 117.8 .
C60 N5 C56 115(4) .
C60 N5 Ag1 117(3) .
C56 N5 Ag1 121(3) .
C31 O13 Mn3 117.9(17) .
O13 C31 C61 111(3) .
O13 C31 C66 108(2) .
C61 C31 C66 112(3) .
O13 C31 C32 107(2) .
C61 C31 C32 111(2) .
C66 C31 C32 107(2) .
C37 C32 C33 123(3) .
C37 C32 C31 117(3) .
C33 C32 C31 119(3) .
C32 C33 C34 122(3) .
C32 C33 H33 118.9 .
C34 C33 H33 118.9 .
C35 C34 C33 115(3) .
C35 C34 H34 122.7 .
C33 C34 H34 122.7 .
C36 C35 C34 122(3) .
C36 C35 H35 119.2 .
C34 C35 H35 119.2 .
C35 C36 C37 121(3) .
C35 C36 H36 119.6 .
C37 C36 H36 119.6 .
C32 C37 C36 117(3) .
C32 C37 C5 132(3) .
C36 C37 C5 111(3) .
N3 C61 C62 121(3) .
N3 C61 C31 117(3) .
C62 C61 C31 122(3) .
C61 C62 C63 120(3) .
C61 C62 H62 120.2 .
C63 C62 H62 120.2 .
C64 C63 C62 116(3) .
C64 C63 H63 121.9 .
C62 C63 H63 121.9 .
C65 C64 C63 119(3) .
C65 C64 H64 120.4 .
C63 C64 H64 120.4 .
N3 C65 C64 122(3) .
N3 C65 H65 119.0 .
C64 C65 H65 119.0 .
C65 N3 C61 122(3) .
C65 N3 Mn3 129(2) .
C61 N3 Mn3 109(2) .
N6 C66 C67 125(3) .
N6 C66 C31 115(3) .
C67 C66 C31 120(3) .
C66 C67 C68 120(3) .
C66 C67 H67 120.0 .
C68 C67 H67 120.0 .
C69 C68 C67 116(4) .
C69 C68 H68 122.1 .
C67 C68 H68 122.1 .
C68 C69 C70 119(3) .
C68 C69 H69 120.3 .
C70 C69 H69 120.3 .
N6 C70 C69 125(3) .
N6 C70 H70 117.7 .
C69 C70 H70 117.7 .
C70 N6 C66 115(3) .
C71 O14 Ca1 129.5(17) .
O15 C71 O14 132(3) .
O15 C71 C72 112(3) .
O14 C71 C72 116(2) .
O15 C71 Ca1 99.5(17) .
O14 C71 Ca1 33.1(13) .
C72 C71 Ca1 148.0(18) .
C71 C72 H72A 109.5 .
C71 C72 H72B 109.5 .
H72A C72 H72B 109.5 .
C71 C72 H72C 109.5 .
H72A C72 H72C 109.5 .
H72B C72 H72C 109.5 .
C71 O15 Mn1 125.4(19) .
N7 O16 Mn2 111.4(15) .
C74 N7 O16 117(2) .
C74 N7 Ca1 127(2) .
O16 N7 Ca1 115.2(14) .
C74 C73 H73A 109.5 .
C74 C73 H73B 109.5 .
H73A C73 H73B 109.5 .
C74 C73 H73C 109.5 .
H73A C73 H73C 109.5 .
H73B C73 H73C 109.5 .
N7 C74 C73 125(3) .
N7 C74 C75 114(3) .
C73 C74 C75 120(2) .
N8 C75 C74 117(2) .
N8 C75 H75A 108.0 .
C74 C75 H75A 108.0 .
N8 C75 H75B 108.0 .
C74 C75 H75B 108.0 .
H75A C75 H75B 107.3 .
C77 N8 C75 118(3) .
C77 N8 C76 103(2) .
C75 N8 C76 106(3) .
C77 N8 Ca1 115(2) .
C75 N8 Ca1 109.0(16) .
C76 N8 Ca1 104.2(16) .
N8 C76 H76A 109.5 .
N8 C76 H76B 109.5 .
H76A C76 H76B 109.5 .
N8 C76 H76C 109.5 .
H76A C76 H76C 109.5 .
H76B C76 H76C 109.5 .
N8 C77 C78 109(3) .
N8 C77 H77A 109.9 .
C78 C77 H77A 109.9 .
N8 C77 H77B 109.9 .
C78 C77 H77B 109.9 .
H77A C77 H77B 108.3 .
C77 C78 N9 118(3) .
C77 C78 H78A 107.8 .
N9 C78 H78A 107.8 .
C77 C78 H78B 107.8 .
N9 C78 H78B 107.8 .
H78A C78 H78B 107.1 .
C80 N9 C79 108(3) .
C80 N9 C78 113(3) .
C79 N9 C78 114(3) .
C80 N9 Ca1 115.2(18) .
C79 N9 Ca1 99.1(18) .
C78 N9 Ca1 108(2) .
N9 C79 H79A 109.5 .
N9 C79 H79B 109.5 .
H79A C79 H79B 109.5 .
N9 C79 H79C 109.5 .
H79A C79 H79C 109.5 .
H79B C79 H79C 109.5 .
N9 C80 C81 116(3) .
N9 C80 H80A 108.3 .
C81 C80 H80A 108.3 .
N9 C80 H80B 108.3 .
C81 C80 H80B 108.3 .
H80A C80 H80B 107.4 .
N10 C81 C82 127(3) .
N10 C81 C80 110(3) .
C82 C81 C80 122(3) .
C81 N10 O17 112(2) .
C81 N10 Ca1 131(2) .
O17 N10 Ca1 117.1(16) .
C81 C82 H82A 109.5 .
C81 C82 H82B 109.5 .
H82A C82 H82B 109.5 .
C81 C82 H82C 109.5 .
H82A C82 H82C 109.5 .
H82B C82 H82C 109.5 .
N10 O17 Mn3 108.7(16) .
S1T O1T Ag1 118.7(19) .
O1T S1T O3T 117(3) .
O1T S1T C1T 108(4) .
O3T S1T C1T 104(3) .
O1T S1T O2T 104(2) .
O3T S1T O2T 121(3) .
C1T S1T O2T 101(3) .
F3T C1T S1T 123(7) .
F3T C1T F2T 94(6) .
S1T C1T F2T 127(5) .
F3T C1T F1T 98(5) .
S1T C1T F1T 118(5) .
F2T C1T F1T 89(5) .
Cl2S C1S Cl1S 106(3) .
Cl2S C1S H1S1 110.6 .
Cl1S C1S H1S1 110.6 .
Cl2S C1S H1S2 110.6 .
Cl1S C1S H1S2 110.6 .
H1S1 C1S H1S2 108.7 .
Cl4S C2S Cl3S 105(3) .
Cl4S C2S H2S1 110.6 .
Cl3S C2S H2S1 110.6 .
Cl4S C2S H2S2 110.6 .
Cl3S C2S H2S2 110.6 .
H2S1 C2S H2S2 108.8 .
C2S Cl3S C2S 105(3) 2_556
Cl4S Cl4S C2S 106(2) 2_556
C1U O1U C3U 105(8) .
O1U C1U C2U 124(8) .
O1U C1U H1U1 106.2 .
C2U C1U H1U1 106.2 .
O1U C1U H1U2 106.2 .
C2U C1U H1U2 106.2 .
H1U1 C1U H1U2 106.4 .
C1U C2U H2U1 109.5 .
C1U C2U H2U2 109.5 .
H2U1 C2U H2U2 109.5 .
C1U C2U H2U3 109.5 .
H2U1 C2U H2U3 109.5 .
H2U2 C2U H2U3 109.5 .
O1U C3U C4U 122(7) .
O1U C3U H3U1 106.8 .
C4U C3U H3U1 106.8 .
O1U C3U H3U2 106.8 .
C4U C3U H3U2 106.8 .
H3U1 C3U H3U2 106.7 .
C3U C4U H4U1 109.5 .
C3U C4U H4U2 109.5 .
H4U1 C4U H4U2 109.5 .
C3U C4U H4U3 109.5 .
H4U1 C4U H4U3 109.5 .
H4U2 C4U H4U3 109.5 .

loop_
_geom_bond_atom_site_label_1
_geom_bond_atom_site_label_2
_geom_bond_distance
_geom_bond_site_symmetry_2
Ag1 N5 2.33(4) .
Ag1 O1T 2.36(3) .
Ag1 O2 2.46(2) .
Ag1 O12 2.58(2) .
Ag1 Mn2 3.108(5) .
Mn1 O1 1.788(17) .
Mn1 O3 1.879(19) .
Mn1 O4 1.894(17) .
Mn1 O11 1.913(18) .
Mn1 O15 1.965(17) .
Mn1 N1 2.05(2) .
Mn1 Mn2 2.814(6) .
Mn1 Mn3 2.831(7) .
Mn1 Ca1 3.320(7) .
O1 Mn2 1.843(17) .
O1 Ca1 2.507(18) .
Mn2 O2 1.87(2) .
Mn2 O12 1.899(19) .
Mn2 O16 1.910(17) .
Mn2 O4 1.932(18) .
Mn2 N2 2.07(2) .
Mn2 Mn3 2.857(7) .
Mn2 Ca1 3.235(7) .
O2 Mn3 1.877(19) .
O2 Ca1 2.356(18) .
Mn3 O3 1.846(19) .
Mn3 O13 1.877(18) .
Mn3 O17 1.91(2) .
Mn3 O4 1.922(19) .
Mn3 N3 2.17(2) .
Mn3 Ca1 3.238(7) .
O3 Ca1 2.454(18) .
Ca1 O14 2.28(2) .
Ca1 N7 2.53(3) .
Ca1 N10 2.57(3) .
Ca1 N9 2.72(3) .
Ca1 N8 2.73(2) .
Ca1 C71 3.22(3) .
C1 C6 1.37(4) .
C1 C2 1.44(4) .
C1 C17 1.50(4) .
C2 C3 1.38(4) .
C2 H2 0.9500 .
C3 C4 1.36(4) .
C3 C27 1.53(4) .
C4 C5 1.45(4) .
C4 H4 0.9500 .
C5 C6 1.45(4) .
C5 C37 1.48(4) .
C6 H6 0.9500 .
O11 C11 1.43(3) .
C11 C46 1.48(4) .
C11 C41 1.50(4) .
C11 C12 1.59(4) .
C12 C17 1.38(3) .
C12 C13 1.41(4) .
C13 C14 1.36(4) .
C13 H13 0.9500 .
C14 C15 1.36(4) .
C14 H14 0.9500 .
C15 C16 1.35(4) .
C15 H15 0.9500 .
C16 C17 1.36(4) .
C16 H16 0.9500 .
C41 N1 1.38(3) .
C41 C42 1.38(4) .
C42 C43 1.37(4) .
C42 H42 0.9500 .
C43 C44 1.33(4) .
C43 H43 0.9500 .
C44 C45 1.38(4) .
C44 H44 0.9500 .
C45 N1 1.34(3) .
C45 H45 0.9500 .
C46 N4 1.36(3) .
C46 C47 1.37(4) .
C47 C48 1.34(3) .
C47 H47 0.9500 .
C48 C49 1.35(4) .
C48 H48 0.9500 .
C49 C50 1.36(4) .
C49 H49 0.9500 .
C50 N4 1.31(3) .
C50 H50 0.9500 .
O12 C21 1.42(4) .
C21 C51 1.47(4) .
C21 C56 1.55(4) .
C21 C22 1.57(4) .
C22 C23 1.36(4) .
C22 C27 1.44(4) .
C23 C24 1.33(4) .
C23 H23 0.9500 .
C24 C25 1.32(4) .
C24 H24 0.9500 .
C25 C26 1.39(4) .
C25 H25 0.9500 .
C26 C27 1.37(4) .
C26 H26 0.9500 .
C51 N2 1.32(3) .
C51 C52 1.45(4) .
C52 C53 1.44(4) .
C52 H52 0.9500 .
C53 C54 1.32(4) .
C53 H53 0.9500 .
C54 C55 1.39(4) .
C54 H54 0.9500 .
C55 N2 1.38(3) .
C55 H55 0.9500 .
C56 C57 1.31(5) .
C56 N5 1.34(5) .
C57 C58 1.26(4) .
C57 H57 0.9500 .
C58 C59 1.41(6) .
C58 H58 0.9500 .
C59 C60 1.39(6) .
C59 H59 0.9500 .
C60 N5 1.29(4) .
C60 H60 0.9500 .
O13 C31 1.38(3) .
C31 C61 1.45(4) .
C31 C66 1.55(4) .
C31 C32 1.63(4) .
C32 C37 1.32(4) .
C32 C33 1.37(4) .
C33 C34 1.45(4) .
C33 H33 0.9500 .
C34 C35 1.42(4) .
C34 H34 0.9500 .
C35 C36 1.38(4) .
C35 H35 0.9500 .
C36 C37 1.47(4) .
C36 H36 0.9500 .
C61 N3 1.33(3) .
C61 C62 1.35(4) .
C62 C63 1.49(4) .
C62 H62 0.9500 .
C63 C64 1.40(4) .
C63 H63 0.9500 .
C64 C65 1.38(4) .
C64 H64 0.9500 .
C65 N3 1.33(3) .
C65 H65 0.9500 .
C66 N6 1.32(4) .
C66 C67 1.38(4) .
C67 C68 1.42(4) .
C67 H67 0.9500 .
C68 C69 1.31(4) .
C68 H68 0.9500 .
C69 C70 1.46(4) .
C69 H69 0.9500 .
C70 N6 1.31(4) .
C70 H70 0.9500 .
O14 C71 1.25(3) .
C71 O15 1.25(3) .
C71 C72 1.59(4) .
C72 H72A 0.9800 .
C72 H72B 0.9800 .
C72 H72C 0.9800 .
O16 N7 1.41(3) .
N7 C74 1.28(3) .
C73 C74 1.51(4) .
C73 H73A 0.9800 .
C73 H73B 0.9800 .
C73 H73C 0.9800 .
C74 C75 1.53(4) .
C75 N8 1.45(4) .
C75 H75A 0.9900 .
C75 H75B 0.9900 .
N8 C77 1.36(4) .
N8 C76 1.51(4) .
C76 H76A 0.9800 .
C76 H76B 0.9800 .
C76 H76C 0.9800 .
C77 C78 1.42(4) .
C77 H77A 0.9900 .
C77 H77B 0.9900 .
C78 N9 1.53(4) .
C78 H78A 0.9900 .
C78 H78B 0.9900 .
N9 C80 1.41(4) .
N9 C79 1.49(4) .
C79 H79A 0.9800 .
C79 H79B 0.9800 .
C79 H79C 0.9800 .
C80 C81 1.59(4) .
C80 H80A 0.9900 .
C80 H80B 0.9900 .
C81 N10 1.30(4) .
C81 C82 1.41(4) .
N10 O17 1.42(3) .
C82 H82A 0.9800 .
C82 H82B 0.9800 .
C82 H82C 0.9800 .
O1T S1T 1.39(3) .
O2T S1T 1.51(4) .
O3T S1T 1.44(4) .
S1T C1T 1.46(8) .
C1T F3T 1.36(6) .
C1T F2T 1.51(8) .
C1T F1T 1.53(7) .
C1S Cl2S 1.73(3) .
C1S Cl1S 1.73(3) .
C1S H1S1 0.9900 .
C1S H1S2 0.9900 .
C2S Cl4S 1.74(3) .
C2S Cl3S 1.74(3) .
C2S H2S1 0.9900 .
C2S H2S2 0.9900 .
Cl3S C2S 1.74(3) 2_556
Cl4S Cl4S 1.60(5) 2_556
O1U C1U 1.42(6) .
O1U C3U 1.43(6) .
C1U C2U 1.51(9) .
C1U H1U1 0.9900 .
C1U H1U2 0.9900 .
C2U H2U1 0.9800 .
C2U H2U2 0.9800 .
C2U H2U3 0.9800 .
C3U C4U 1.51(9) .
C3U H3U1 0.9900 .
C3U H3U2 0.9900 .
C4U H4U1 0.9800 .
C4U H4U2 0.9800 .
C4U H4U3 0.9800 .
